data_2218848
loop_
_publ_author_name
'Romanowski, Grzegorz'
'Sikorski, Artur'
'Wojtczak, Andrzej'

_publ_section_title
Di-\m-oxido-bis({(<i>R</i>)-(--)-2-[1-(2-aminopropylimino)ethyl]-1-naphtholato-\k^3^<i>N</i>,<i>N</i>',<i>O</i>}oxidovanadium(V))
_journal_coeditor_code XU2429
_journal_issue 7
_journal_name_full 'Acta Crystallographica Section E'
_journal_page_first m950
_journal_page_last m951
_journal_paper_doi 10.1107/S160053680801787X
_journal_volume 64
_journal_year 2008
_chemical_formula_iupac '[V2 (C15 H17 N2 O)2 O4]'
_chemical_formula_moiety 'C30 H34 N4 O6 V2'
_chemical_formula_sum 'C30 H34 N4 O6 V2'
_chemical_formula_weight 648.49
_chemical_name_systematic
;Di-\m-oxido-bis({(<i>R</i>)-(-)-2-[1-(2-aminopropylimino)ethyl]-1-naphtholato-
\k^3^<i>N</i>,N',O}oxidovanadium(V))
;
_space_group_IT_number 15
_symmetry_cell_setting monoclinic
_symmetry_space_group_name_Hall '-C 2yc'
_symmetry_space_group_name_H-M 'C 1 2/c 1'
_atom_sites_solution_hydrogens geom
_atom_sites_solution_primary direct
_atom_sites_solution_secondary difmap
_cell_angle_alpha 90.00
_cell_angle_beta 118.09(3)
_cell_angle_gamma 90.00
_cell_formula_units_Z 4
_cell_length_a 25.187(5)
_cell_length_b 7.663(2)
_cell_length_c 16.898(3)
_cell_measurement_reflns_used 2875
_cell_measurement_temperature 298(2)
_cell_measurement_theta_max 25.00
_cell_measurement_theta_min 2.75
_cell_volume 2877.3(13)
_computing_cell_refinement 'CrysAlis RED (Oxford Diffraction, 2006)'
_computing_data_collection 'CrysAlis CCD (Oxford Diffraction, 2006)'
_computing_data_reduction 'CrysAlis RED (Oxford Diffraction, 2006)'
_computing_molecular_graphics 'ORTEPII (Johnson, 1976)'
_computing_publication_material 'SHELXL97 (Sheldrick, 2008) and PLATON (Spek, 2003)'
_computing_structure_refinement 'SHELXL97 (Sheldrick, 2008)'
_computing_structure_solution 'SHELXS97 (Sheldrick, 2008)'
_diffrn_ambient_temperature 298(2)
_diffrn_measured_fraction_theta_full 0.980
_diffrn_measured_fraction_theta_max 0.980
_diffrn_measurement_device_type 'Oxford Diffraction Sapphire CCD'
_diffrn_measurement_method \q/2\q
_diffrn_radiation_monochromator graphite
_diffrn_radiation_source 'fine-focus sealed tube'
_diffrn_radiation_type MoK\a
_diffrn_radiation_wavelength 0.71073
_diffrn_reflns_av_R_equivalents 0.0776
_diffrn_reflns_av_sigmaI/netI 0.0618
_diffrn_reflns_limit_h_max 29
_diffrn_reflns_limit_h_min -25
_diffrn_reflns_limit_k_max 8
_diffrn_reflns_limit_k_min -9
_diffrn_reflns_limit_l_max 20
_diffrn_reflns_limit_l_min -20
_diffrn_reflns_number 9202
_diffrn_reflns_theta_full 25.00
_diffrn_reflns_theta_max 25.00
_diffrn_reflns_theta_min 2.81
_diffrn_standards_decay_% 0
_diffrn_standards_interval_count 0
_diffrn_standards_interval_time 0
_diffrn_standards_number 0
_exptl_absorpt_coefficient_mu 0.701
_exptl_absorpt_correction_T_max 0.9182
_exptl_absorpt_correction_T_min 0.8280
_exptl_absorpt_correction_type numerical
_exptl_absorpt_process_details '(CrysAlis RED; Oxford Diffraction, 2006)'
_exptl_crystal_colour yellow
_exptl_crystal_density_diffrn 1.497
_exptl_crystal_density_method 'not measured'
_exptl_crystal_description needle
_exptl_crystal_F_000 1344
_exptl_crystal_size_max 0.28
_exptl_crystal_size_mid 0.13
_exptl_crystal_size_min 0.12
_refine_diff_density_max 0.664
_refine_diff_density_min -0.408
_refine_ls_extinction_method none
_refine_ls_goodness_of_fit_ref 1.234
_refine_ls_hydrogen_treatment constr
_refine_ls_matrix_type full
_refine_ls_number_parameters 202
_refine_ls_number_reflns 2474
_refine_ls_number_restraints 0
_refine_ls_restrained_S_all 1.234
_refine_ls_R_factor_all 0.1021
_refine_ls_R_factor_gt 0.0842
_refine_ls_shift/su_max 0.001
_refine_ls_shift/su_mean 0.000
_refine_ls_structure_factor_coef Fsqd
_refine_ls_weighting_details 'calc w=1/[\s^2^(Fo^2^)+(0.0144P)^2^+24.507P] where P=(Fo^2^+2Fc^2^)/3'
_refine_ls_weighting_scheme calc
_refine_ls_wR_factor_gt 0.1452
_refine_ls_wR_factor_ref 0.1526
_reflns_number_gt 2086
_reflns_number_total 2474
_reflns_threshold_expression I>2\s(I)
_cod_data_source_file xu2429.cif
_cod_data_source_block I
_cod_original_sg_symbol_H-M 'C 2/c'
_cod_database_code 2218848
_cod_database_fobs_code 2218848

loop_
_symmetry_equiv_pos_as_xyz
'x, y, z'
'-x, y, -z+1/2'
'x+1/2, y+1/2, z'
'-x+1/2, y+1/2, -z+1/2'
'-x, -y, -z'
'x, -y, z-1/2'
'-x+1/2, -y+1/2, -z'
'x+1/2, -y+1/2, z-1/2'

loop_
_atom_site_type_symbol
_atom_site_label
_atom_site_fract_x
_atom_site_fract_y
_atom_site_fract_z
_atom_site_U_iso_or_equiv
_atom_site_adp_type
_atom_site_calc_flag
_atom_site_refinement_flags
_atom_site_occupancy
_atom_site_disorder_assembly
_atom_site_disorder_group
V V1 0.22582(5) 0.07588(12) 0.02520(6) 0.0261(3) Uani d . 1 . .
O O1 0.1947(2) -0.1142(5) 0.0042(3) 0.0419(11) Uani d . 1 . .
N N1 0.3137(2) -0.0142(6) 0.0585(3) 0.0323(12) Uani d . 1 . .
H H1A 0.3102 -0.1053 0.0226 0.039 Uiso calc R 1 A 1
H H1B 0.3330 0.0713 0.0457 0.039 Uiso calc R 1 A 1
O O2 0.28370(18) 0.3407(5) 0.0711(2) 0.0308(9) Uani d . 1 . .
C C3 0.3353(3) 0.0368(9) 0.2130(4) 0.0413(16) Uani d . 1 . .
H H3A 0.3546 0.1468 0.2393 0.050 Uiso d R 1 B .
H H3B 0.3476 -0.0479 0.2612 0.050 Uiso d R 1 . .
N N4 0.2701(2) 0.0595(6) 0.1714(3) 0.0266(10) Uani d . 1 B .
C C5 0.2442(3) 0.0737(7) 0.2207(4) 0.0307(13) Uani d . 1 . .
C C6 0.1780(3) 0.0906(7) 0.1799(4) 0.0301(13) Uani d . 1 B .
C C7 0.1481(3) 0.0356(7) 0.2291(4) 0.0361(15) Uani d . 1 . .
H H7A 0.1702 -0.0160 0.2850 0.043 Uiso calc R 1 B .
C C8 0.0877(3) 0.0571(9) 0.1958(4) 0.0413(16) Uani d . 1 B .
H H8A 0.0691 0.0174 0.2287 0.050 Uiso calc R 1 . .
C C9 0.0529(3) 0.1389(8) 0.1121(4) 0.0384(15) Uani d . 1 . .
C C10 -0.0103(3) 0.1660(9) 0.0753(5) 0.0475(18) Uani d . 1 B .
H H10A -0.0300 0.1282 0.1069 0.057 Uiso calc R 1 . .
C C11 -0.0422(3) 0.2461(10) -0.0052(6) 0.056(2) Uani d . 1 . .
H H11A -0.0834 0.2628 -0.0275 0.068 Uiso calc R 1 B .
C C12 -0.0147(3) 0.3033(10) -0.0545(5) 0.056(2) Uani d . 1 B .
H H12A -0.0370 0.3601 -0.1089 0.067 Uiso calc R 1 . .
C C13 0.0463(3) 0.2751(8) -0.0219(4) 0.0415(16) Uani d . 1 . .
H H13A 0.0646 0.3107 -0.0558 0.050 Uiso calc R 1 B .
C C14 0.0811(3) 0.1941(7) 0.0611(4) 0.0315(13) Uani d . 1 B .
C C15 0.1446(2) 0.1620(7) 0.0945(4) 0.0264(12) Uani d . 1 . .
O O16 0.16869(17) 0.2114(5) 0.0436(2) 0.0288(9) Uani d . 1 B .
C C18 0.2780(3) 0.0802(9) 0.3211(4) 0.0414(15) Uani d . 1 B .
H H18A 0.3139 0.1484 0.3397 0.062 Uiso calc R 1 . .
H H18B 0.2887 -0.0361 0.3444 0.062 Uiso calc R 1 . .
H H18C 0.2531 0.1324 0.3436 0.062 Uiso calc R 1 . .
C C2A 0.3524(5) -0.070(2) 0.1537(8) 0.042(4) Uani d P 0.54(2) B 1
H H2A 0.3435 -0.1922 0.1590 0.051 Uiso calc PR 0.54(2) B 1
C C17A 0.419(2) -0.055(6) 0.180(3) 0.067(15) Uani d P 0.54(2) B 1
H H17A 0.4422 -0.1162 0.2359 0.101 Uiso calc PR 0.54(2) B 1
H H17B 0.4306 0.0653 0.1877 0.101 Uiso calc PR 0.54(2) B 1
H H17C 0.4262 -0.1063 0.1344 0.101 Uiso calc PR 0.54(2) B 1
C C2B 0.3583(6) 0.041(3) 0.1485(9) 0.029(4) Uiso d P 0.46(2) B 2
H H2B 0.3679 0.1637 0.1437 0.034 Uiso d PR 0.46(2) B 2
C C17B 0.418(3) -0.071(6) 0.184(4) 0.046(11) Uiso d P 0.46(2) B 2
H H17D 0.4385 -0.0718 0.2485 0.069 Uiso calc PR 0.46(2) B 2
H H17E 0.4442 -0.0207 0.1630 0.069 Uiso calc PR 0.46(2) B 2
H H17F 0.4084 -0.1885 0.1622 0.069 Uiso calc PR 0.46(2) B 2

loop_
_atom_site_aniso_label
_atom_site_aniso_U_11
_atom_site_aniso_U_22
_atom_site_aniso_U_33
_atom_site_aniso_U_12
_atom_site_aniso_U_13
_atom_site_aniso_U_23
V1 0.0346(5) 0.0226(5) 0.0201(5) 0.0047(5) 0.0121(4) 0.0020(4)
O1 0.052(3) 0.026(2) 0.049(3) 0.000(2) 0.024(2) 0.0016(19)
N1 0.044(3) 0.024(3) 0.034(3) 0.004(2) 0.022(3) 0.002(2)
O2 0.042(2) 0.028(2) 0.023(2) 0.0073(18) 0.0157(19) 0.0015(17)
C3 0.035(4) 0.052(4) 0.029(3) 0.014(3) 0.008(3) 0.009(3)
N4 0.032(3) 0.025(3) 0.023(2) 0.007(2) 0.013(2) 0.010(2)
C5 0.045(3) 0.022(3) 0.025(3) -0.003(3) 0.017(3) 0.003(3)
C6 0.043(3) 0.021(3) 0.032(3) -0.001(3) 0.022(3) 0.002(3)
C7 0.053(4) 0.026(3) 0.036(3) -0.001(3) 0.027(3) 0.001(3)
C8 0.054(4) 0.040(4) 0.042(4) -0.008(3) 0.033(3) -0.001(3)
C9 0.039(4) 0.032(3) 0.047(4) -0.008(3) 0.023(3) -0.008(3)
C10 0.037(4) 0.043(4) 0.069(5) -0.003(3) 0.030(4) -0.001(4)
C11 0.028(4) 0.052(5) 0.074(6) 0.001(3) 0.012(4) -0.006(4)
C12 0.042(4) 0.047(5) 0.063(5) 0.008(4) 0.012(4) 0.014(4)
C13 0.041(4) 0.034(3) 0.041(4) 0.001(3) 0.012(3) 0.004(3)
C14 0.035(3) 0.025(3) 0.035(3) -0.005(3) 0.017(3) -0.005(3)
C15 0.033(3) 0.019(3) 0.026(3) -0.003(2) 0.013(3) -0.003(2)
O16 0.036(2) 0.028(2) 0.025(2) 0.0029(18) 0.0170(18) 0.0041(17)
C18 0.052(4) 0.048(4) 0.024(3) 0.006(3) 0.017(3) 0.000(3)
C2A 0.036(7) 0.042(10) 0.040(7) 0.016(6) 0.011(6) 0.011(6)
C17A 0.041(13) 0.11(3) 0.051(13) 0.040(15) 0.020(9) 0.037(15)

loop_
_atom_type_symbol
_atom_type_description
_atom_type_scat_dispersion_real
_atom_type_scat_dispersion_imag
_atom_type_scat_source
C C 0.0033 0.0016 'International Tables Vol C Tables 4.2.6.8 and 6.1.1.4'
H H 0.0000 0.0000 'International Tables Vol C Tables 4.2.6.8 and 6.1.1.4'
N N 0.0061 0.0033 'International Tables Vol C Tables 4.2.6.8 and 6.1.1.4'
O O 0.0106 0.0060 'International Tables Vol C Tables 4.2.6.8 and 6.1.1.4'

loop_
_geom_angle_atom_site_label_1
_geom_angle_atom_site_label_2
_geom_angle_atom_site_label_3
_geom_angle_site_symmetry_1
_geom_angle_site_symmetry_3
_geom_angle
O1 V1 O2 . 7 107.6(2)
O1 V1 O16 . . 101.6(2)
O2 V1 O16 7 . 100.23(18)
O1 V1 N1 . . 95.9(2)
O2 V1 N1 7 . 92.07(19)
O16 V1 N1 . . 154.36(19)
O1 V1 N4 . . 97.7(2)
O2 V1 N4 7 . 153.32(19)
O16 V1 N4 . . 82.56(17)
N1 V1 N4 . . 76.61(18)
O1 V1 O2 . . 172.50(19)
O2 V1 O2 7 . 77.09(18)
O16 V1 O2 . . 82.98(15)
N1 V1 O2 . . 77.93(17)
N4 V1 O2 . . 76.95(15)
C2B N1 V1 . . 111.9(6)
C2A N1 V1 . . 116.4(5)
C2B N1 H1A . . 135.2
C2A N1 H1A . . 108.2
V1 N1 H1A . . 108.2
C2B N1 H1B . . 78.5
C2A N1 H1B . . 108.2
V1 N1 H1B . . 108.2
H1A N1 H1B . . 107.3
V1 O2 V1 7 . 102.91(18)
C2B C3 N4 . . 112.9(7)
N4 C3 C2A . . 110.7(6)
C2B C3 H3A . . 91.7
N4 C3 H3A . . 109.0
C2A C3 H3A . . 122.4
C2B C3 H3B . . 124.2
N4 C3 H3B . . 109.1
C2A C3 H3B . . 96.8
H3A C3 H3B . . 107.7
C5 N4 C3 . . 119.9(5)
C5 N4 V1 . . 125.8(4)
C3 N4 V1 . . 114.3(3)
N4 C5 C6 . . 120.8(5)
N4 C5 C18 . . 123.2(5)
C6 C5 C18 . . 116.0(5)
C15 C6 C7 . . 119.5(5)
C15 C6 C5 . . 121.0(5)
C7 C6 C5 . . 119.6(5)
C8 C7 C6 . . 121.3(6)
C8 C7 H7A . . 119.3
C6 C7 H7A . . 119.3
C7 C8 C9 . . 120.8(6)
C7 C8 H8A . . 119.6
C9 C8 H8A . . 119.6
C14 C9 C8 . . 119.4(6)
C14 C9 C10 . . 117.9(6)
C8 C9 C10 . . 122.7(6)
C11 C10 C9 . . 121.1(7)
C11 C10 H10A . . 119.5
C9 C10 H10A . . 119.5
C10 C11 C12 . . 121.2(7)
C10 C11 H11A . . 119.4
C12 C11 H11A . . 119.4
C11 C12 C13 . . 119.3(7)
C11 C12 H12A . . 120.4
C13 C12 H12A . . 120.4
C12 C13 C14 . . 121.5(7)
C12 C13 H13A . . 119.3
C14 C13 H13A . . 119.3
C13 C14 C9 . . 119.0(6)
C13 C14 C15 . . 121.5(6)
C9 C14 C15 . . 119.5(5)
O16 C15 C6 . . 123.2(5)
O16 C15 C14 . . 117.4(5)
C6 C15 C14 . . 119.2(5)
C15 O16 V1 . . 124.1(3)
C5 C18 H18A . . 109.5
C5 C18 H18B . . 109.5
H18A C18 H18B . . 109.5
C5 C18 H18C . . 109.5
H18A C18 H18C . . 109.5
H18B C18 H18C . . 109.5
N1 C2A C3 . . 108.6(9)
N1 C2A C17A . . 111(2)
C3 C2A C17A . . 113(2)
N1 C2A H2A . . 108.0
C3 C2A H2A . . 108.0
C17A C2A H2A . . 108.0
C3 C2B N1 . . 113.0(10)
C3 C2B C17B . . 110(3)
N1 C2B C17B . . 111(2)
C3 C2B H2B . . 106.6
N1 C2B H2B . . 106.9
C17B C2B H2B . . 108.7
C2B C17B H17D . . 109.5
C2B C17B H17E . . 109.5
H17D C17B H17E . . 109.5
C2B C17B H17F . . 109.5
H17D C17B H17F . . 109.5
H17E C17B H17F . . 109.5

loop_
_geom_bond_atom_site_label_1
_geom_bond_atom_site_label_2
_geom_bond_site_symmetry_2
_geom_bond_distance
V1 O1 . 1.612(4)
V1 O2 7 1.658(4)
V1 O16 . 1.915(4)
V1 N1 . 2.127(5)
V1 N4 . 2.183(4)
V1 O2 . 2.404(4)
N1 C2B . 1.466(14)
N1 C2A . 1.498(13)
N1 H1A . 0.9000
N1 H1B . 0.9000
O2 V1 7 1.658(4)
C3 C2B . 1.456(14)
C3 N4 . 1.460(7)
C3 C2A . 1.502(14)
C3 H3A . 0.9700
C3 H3B . 0.9700
N4 C5 . 1.282(7)
C5 C6 . 1.479(8)
C5 C18 . 1.499(8)
C6 C15 . 1.395(8)
C6 C7 . 1.424(8)
C7 C8 . 1.360(9)
C7 H7A . 0.9300
C8 C9 . 1.413(9)
C8 H8A . 0.9300
C9 C14 . 1.413(8)
C9 C10 . 1.425(9)
C10 C11 . 1.358(11)
C10 H10A . 0.9300
C11 C12 . 1.382(10)
C11 H11A . 0.9300
C12 C13 . 1.383(9)
C12 H12A . 0.9300
C13 C14 . 1.401(9)
C13 H13A . 0.9300
C14 C15 . 1.446(8)
C15 O16 . 1.320(6)
C18 H18A . 0.9600
C18 H18B . 0.9600
C18 H18C . 0.9600
C2A C17A . 1.52(6)
C2A H2A . 0.9800
C17A H17A . 0.9600
C17A H17B . 0.9600
C17A H17C . 0.9600
C2B C17B . 1.59(6)
C2B H2B . 0.9800
C17B H17D . 0.9600
C17B H17E . 0.9600
C17B H17F . 0.9600

loop_
_geom_hbond_atom_site_label_D
_geom_hbond_atom_site_label_H
_geom_hbond_atom_site_label_A
_geom_hbond_site_symmetry_D
_geom_hbond_site_symmetry_H
_geom_hbond_site_symmetry_A
_geom_hbond_distance_DH
_geom_hbond_distance_HA
_geom_hbond_distance_DA
_geom_hbond_angle_DHA
_geom_hbond_publ_flag
N1 H1A O1 1_555 1_555 7_545 0.90 2.19 3.011(6) 151 y
C7 H7A O2 1_555 1_555 4_545 0.93 2.41 3.335(7) 173 y
C18 H18B O16 1_555 1_555 4_545 0.96 2.56 3.482(8) 161 y
C3 H3B Cg1 1_555 1_555 4_545 0.97 2.95 3.874(7) 159 y

loop_
_geom_torsion_atom_site_label_1
_geom_torsion_atom_site_label_2
_geom_torsion_atom_site_label_3
_geom_torsion_atom_site_label_4
_geom_torsion_site_symmetry_1
_geom_torsion_site_symmetry_4
_geom_torsion
O1 V1 N1 C2B . . -123.4(9)
O2 V1 N1 C2B 7 . 128.7(9)
O16 V1 N1 C2B . . 9.6(10)
N4 V1 N1 C2B . . -26.9(9)
O2 V1 N1 C2B . . 52.3(9)
O1 V1 N1 C2A . . -86.0(9)
O2 V1 N1 C2A 7 . 166.1(9)
O16 V1 N1 C2A . . 47.0(10)
N4 V1 N1 C2A . . 10.5(9)
O2 V1 N1 C2A . . 89.8(9)
O2 V1 O2 V1 7 7 0.0
O16 V1 O2 V1 . 7 -102.2(2)
N1 V1 O2 V1 . 7 95.0(2)
N4 V1 O2 V1 . 7 173.8(2)
C2B C3 N4 C5 . . -173.8(10)
C2A C3 N4 C5 . . 149.1(9)
C2B C3 N4 V1 . . 3.9(10)
C2A C3 N4 V1 . . -33.1(9)
O1 V1 N4 C5 . . -75.5(5)
O2 V1 N4 C5 7 . 123.3(5)
O16 V1 N4 C5 . . 25.3(5)
N1 V1 N4 C5 . . -169.7(5)
O2 V1 N4 C5 . . 109.8(5)
O1 V1 N4 C3 . . 106.9(4)
O2 V1 N4 C3 7 . -54.3(6)
O16 V1 N4 C3 . . -152.3(4)
N1 V1 N4 C3 . . 12.7(4)
O2 V1 N4 C3 . . -67.8(4)
C3 N4 C5 C6 . . -177.8(5)
V1 N4 C5 C6 . . 4.7(8)
C3 N4 C5 C18 . . 4.2(9)
V1 N4 C5 C18 . . -173.3(4)
N4 C5 C6 C15 . . -26.7(8)
C18 C5 C6 C15 . . 151.4(6)
N4 C5 C6 C7 . . 154.3(6)
C18 C5 C6 C7 . . -27.6(8)
C15 C6 C7 C8 . . -2.4(9)
C5 C6 C7 C8 . . 176.6(6)
C6 C7 C8 C9 . . -1.6(10)
C7 C8 C9 C14 . . 2.0(10)
C7 C8 C9 C10 . . -179.2(6)
C14 C9 C10 C11 . . -1.6(10)
C8 C9 C10 C11 . . 179.6(7)
C9 C10 C11 C12 . . 0.4(11)
C10 C11 C12 C13 . . 1.3(12)
C11 C12 C13 C14 . . -1.8(11)
C12 C13 C14 C9 . . 0.6(10)
C12 C13 C14 C15 . . 179.0(6)
C8 C9 C14 C13 . . 180.0(6)
C10 C9 C14 C13 . . 1.1(9)
C8 C9 C14 C15 . . 1.5(9)
C10 C9 C14 C15 . . -177.4(6)
C7 C6 C15 O16 . . -178.0(5)
C5 C6 C15 O16 . . 3.1(8)
C7 C6 C15 C14 . . 5.8(8)
C5 C6 C15 C14 . . -173.2(5)
C13 C14 C15 O16 . . -0.3(8)
C9 C14 C15 O16 . . 178.1(5)
C13 C14 C15 C6 . . 176.2(5)
C9 C14 C15 C6 . . -5.4(8)
C6 C15 O16 V1 . . 45.4(7)
C14 C15 O16 V1 . . -138.3(4)
O1 V1 O16 C15 . . 47.0(4)
O2 V1 O16 C15 7 . 157.5(4)
N1 V1 O16 C15 . . -85.1(6)
N4 V1 O16 C15 . . -49.4(4)
O2 V1 O16 C15 . . -127.0(4)
C2B N1 C2A C3 . . 59.9(13)
V1 N1 C2A C3 . . -30.7(14)
C2B N1 C2A C17A . . -65(2)
V1 N1 C2A C17A . . -155(2)
C2B C3 C2A N1 . . -60.6(12)
N4 C3 C2A N1 . . 40.1(13)
C2B C3 C2A C17A . . 63(2)
N4 C3 C2A C17A . . 164(2)
N4 C3 C2B N1 . . -27.1(16)
C2A C3 C2B N1 . . 66.4(14)
N4 C3 C2B C17B . . -152.1(19)
C2A C3 C2B C17B . . -59(2)
C2A N1 C2B C3 . . -66.9(14)
V1 N1 C2B C3 . . 38.2(15)
C2A N1 C2B C17B . . 58(3)
V1 N1 C2B C17B . . 163(3)
